data_1561317
loop_
_publ_author_name
'Wei, Lian-Qiang'
'Li, Yue'
'Mao, Li-Yuan'
'Chen, Qing'
'Lin, Ning'

_publ_section_title
;
 A series of porous metal--organic frameworks with hendecahedron cage:
 Structural variation and drug slow release properties
;
_journal_name_full 'Journal of Solid State Chemistry'
_journal_page_first 58
_journal_page_last 63
_journal_paper_doi 10.1016/j.jssc.2017.09.021
_journal_volume 257
_journal_year 2018
_chemical_formula_sum 'C42 H25 Cu3 N0 O15'
_chemical_formula_weight 960.24
_space_group_crystal_system tetragonal
_space_group_IT_number 141
_space_group_name_Hall '-I 4bd 2'
_space_group_name_H-M_alt 'I 41/a m d :2'
_atom_sites_solution_hydrogens mixed
_cell_angle_alpha 90
_cell_angle_beta 90
_cell_angle_gamma 90
_cell_formula_units_Z 8
_cell_length_a 19.8736(6)
_cell_length_b 19.8736(6)
_cell_length_c 59.423(3)
_cell_measurement_reflns_used 1982
_cell_measurement_temperature 296(2)
_cell_measurement_theta_max 50.3590
_cell_measurement_theta_min 4.3090
_cell_volume 23469.7(16)
_computing_structure_refinement 'SHELXL-2014/7 (Sheldrick, 2014)'
_diffrn_ambient_temperature 296(2)
_diffrn_detector_area_resol_mean 16.0855
_diffrn_measured_fraction_theta_full 0.981
_diffrn_measured_fraction_theta_max 0.981
_diffrn_measurement_device_type 'Xcalibur, Sapphire3, Gemini ultra'
_diffrn_radiation_type CuK\a
_diffrn_radiation_wavelength 1.54178
_diffrn_reflns_av_R_equivalents 0.0606
_diffrn_reflns_av_unetI/netI 0.0722
_diffrn_reflns_Laue_measured_fraction_full 0.981
_diffrn_reflns_Laue_measured_fraction_max 0.981
_diffrn_reflns_limit_h_max 22
_diffrn_reflns_limit_h_min -15
_diffrn_reflns_limit_k_max 16
_diffrn_reflns_limit_k_min -22
_diffrn_reflns_limit_l_max 42
_diffrn_reflns_limit_l_min -67
_diffrn_reflns_number 17288
_diffrn_reflns_point_group_measured_fraction_full 0.981
_diffrn_reflns_point_group_measured_fraction_max 0.981
_diffrn_reflns_theta_full 62.685
_diffrn_reflns_theta_max 62.685
_diffrn_reflns_theta_min 3.479
_diffrn_source 'Enhance Ultra (Cu) X-ray Source'
_exptl_absorpt_coefficient_mu 0.844
_exptl_absorpt_correction_T_max 1.00000
_exptl_absorpt_correction_T_min 0.09653
_exptl_absorpt_correction_type multi-scan
_exptl_absorpt_process_details
;
CrysAlisPro, Agilent Technologies,
Version 1.171.36.28 (release 01-02-2013 CrysAlis171 .NET)
(compiled Feb  1 2013,16:14:44)
Empirical absorption correction using spherical harmonics,
 implemented in SCALE3 ABSPACK scaling algorithm.
;
_exptl_crystal_colour green
_exptl_crystal_density_diffrn 0.544
_exptl_crystal_description block
_exptl_crystal_F_000 3872
_exptl_crystal_size_max 0.2
_exptl_crystal_size_mid 0.15
_exptl_crystal_size_min 0.1
_refine_diff_density_max 0.498
_refine_diff_density_min -0.295
_refine_diff_density_rms 0.040
_refine_ls_extinction_coef .
_refine_ls_extinction_method none
_refine_ls_goodness_of_fit_ref 0.995
_refine_ls_hydrogen_treatment constr
_refine_ls_matrix_type full
_refine_ls_number_parameters 144
_refine_ls_number_reflns 4925
_refine_ls_number_restraints 0
_refine_ls_restrained_S_all 0.995
_refine_ls_R_factor_all 0.0870
_refine_ls_R_factor_gt 0.0608
_refine_ls_shift/su_max 0.002
_refine_ls_shift/su_mean 0.000
_refine_ls_structure_factor_coef Fsqd
_refine_ls_weighting_details 'w=1/[\s^2^(Fo^2^)+(0.0321P)^2^] where P=(Fo^2^+2Fc^2^)/3'
_refine_ls_weighting_scheme calc
_refine_ls_wR_factor_gt 0.1356
_refine_ls_wR_factor_ref 0.1444
_reflns_Friedel_coverage 0.000
_reflns_Friedel_fraction_full .
_reflns_Friedel_fraction_max .
_reflns_number_gt 2751
_reflns_number_total 4925
_reflns_threshold_expression 'I > 2\s(I)'
_cod_data_source_file JSSC-2018-257-58.cif
_cod_data_source_block 3
_cod_original_cell_volume 23469.7(18)
_cod_original_sg_symbol_H-M 'I 41/a m d'
_cod_database_code 1561317
_shelx_space_group_comment
;
The symmetry employed for this shelxl refinement is uniquely defined
by the following loop, which should always be used as a source of
symmetry information in preference to the above space-group names.
They are only intended as comments.
;

loop_
_space_group_symop_operation_xyz
'x, y, z'
'-x+1/2, -y, z+1/2'
'-y+1/4, x+3/4, z+1/4'
'y+1/4, -x+1/4, z+3/4'
'-x+1/2, y, -z+1/2'
'x, -y, -z'
'y+1/4, x+3/4, -z+1/4'
'-y+1/4, -x+1/4, -z+3/4'
'x+1/2, y+1/2, z+1/2'
'-x+1, -y+1/2, z+1'
'-y+3/4, x+5/4, z+3/4'
'y+3/4, -x+3/4, z+5/4'
'-x+1, y+1/2, -z+1'
'x+1/2, -y+1/2, -z+1/2'
'y+3/4, x+5/4, -z+3/4'
'-y+3/4, -x+3/4, -z+5/4'
'-x, -y, -z'
'x-1/2, y, -z-1/2'
'y-1/4, -x-3/4, -z-1/4'
'-y-1/4, x-1/4, -z-3/4'
'x-1/2, -y, z-1/2'
'-x, y, z'
'-y-1/4, -x-3/4, z-1/4'
'y-1/4, x-1/4, z-3/4'
'-x+1/2, -y+1/2, -z+1/2'
'x, y+1/2, -z'
'y+1/4, -x-1/4, -z+1/4'
'-y+1/4, x+1/4, -z-1/4'
'x, -y+1/2, z'
'-x+1/2, y+1/2, z+1/2'
'-y+1/4, -x-1/4, z+1/4'
'y+1/4, x+1/4, z-1/4'

loop_
_atom_site_label
_atom_site_type_symbol
_atom_site_fract_x
_atom_site_fract_y
_atom_site_fract_z
_atom_site_U_iso_or_equiv
_atom_site_adp_type
_atom_site_occupancy
_atom_site_site_symmetry_order
_atom_site_calc_flag
_atom_site_refinement_flags_posn
_atom_site_refinement_flags_adp
_atom_site_refinement_flags_occupancy
_atom_site_disorder_assembly
_atom_site_disorder_group
Cu1 Cu 0.5000 1.06514(4) 0.50328(2) 0.0826(3) Uani 1 2 d S T P . .
Cu2 Cu 1.0000 0.7500 0.60283(2) 0.0729(3) Uani 1 4 d S T P . .
C1 C 0.5869(2) 0.9886(3) 0.53005(6) 0.0956(12) Uani 1 1 d . . . . .
C2 C 0.6374(2) 0.9786(2) 0.54949(6) 0.0985(12) Uani 1 1 d . . . . .
C3 C 0.6574(2) 1.0328(2) 0.56159(6) 0.1134(14) Uani 1 1 d . . . . .
H3A H 0.6419 1.0757 0.5580 0.136 Uiso 1 1 calc R U . . .
C4 C 0.7013(2) 1.0232(2) 0.57936(7) 0.1183(15) Uani 1 1 d . . . . .
H4A H 0.7156 1.0608 0.5874 0.142 Uiso 1 1 calc R U . . .
C5 C 0.7248(2) 0.9617(2) 0.58577(6) 0.1010(13) Uani 1 1 d . . . . .
C6 C 0.7038(2) 0.9068(3) 0.57294(7) 0.1204(15) Uani 1 1 d . . . . .
H6A H 0.7187 0.8639 0.5766 0.145 Uiso 1 1 calc R U . . .
C7 C 0.6610(2) 0.9154(2) 0.55472(6) 0.1145(14) Uani 1 1 d . . . . .
H7A H 0.6482 0.8786 0.5461 0.137 Uiso 1 1 calc R U . . .
C8 C 0.7690(2) 0.9522(2) 0.60573(6) 0.0981(12) Uani 1 1 d . . . . .
C9 C 0.75898(19) 0.99102(19) 0.6250 0.109(2) Uani 1 2 d S T P . .
H9A H 0.7259 1.0241 0.6250 0.131 Uiso 1 2 calc R U P . .
C10 C 0.8182(2) 0.9042(2) 0.60589(6) 0.0953(11) Uani 1 1 d . . . . .
H10A H 0.8259 0.8786 0.5930 0.114 Uiso 1 1 calc R U . . .
C11 C 0.85680(17) 0.89320(17) 0.6250 0.0844(14) Uani 1 2 d S T P . .
C12 C 0.91146(19) 0.83854(19) 0.6250 0.0855(14) Uani 1 2 d S T P . .
O1 O 0.56924(14) 0.93447(16) 0.52049(4) 0.1065(9) Uani 1 1 d . . . . .
O2 O 0.56861(14) 1.04660(16) 0.52581(4) 0.1029(8) Uani 1 1 d . . . . .
O3 O 0.93128(12) 0.81900(12) 0.60619(4) 0.0921(7) Uani 1 1 d . . . . .
O1W O 1.0000 0.7500 0.56649(7) 0.136(2) Uani 1 4 d S T P . .
H1WA H 1.0284 0.7213 0.5617 0.204 Uiso 0.25 1 d R U P . .
O2W O 0.5000 1.1708(3) 0.50913(9) 0.1656(19) Uani 1 2 d S T P . .
H2WA H 0.4716 1.1888 0.5003 0.248 Uiso 0.5 1 d R U P . .

loop_
_atom_site_aniso_label
_atom_site_aniso_U_11
_atom_site_aniso_U_22
_atom_site_aniso_U_33
_atom_site_aniso_U_23
_atom_site_aniso_U_13
_atom_site_aniso_U_12
Cu1 0.0916(5) 0.1027(6) 0.0535(4) 0.0019(4) 0.000 0.000
Cu2 0.0877(7) 0.0846(6) 0.0465(5) 0.000 0.000 0.000
C1 0.095(3) 0.131(4) 0.060(2) -0.009(2) 0.000(2) 0.006(3)
C2 0.105(3) 0.129(4) 0.062(2) -0.011(2) -0.012(2) 0.018(3)
C3 0.149(4) 0.110(3) 0.081(2) -0.015(2) -0.031(3) 0.028(3)
C4 0.136(4) 0.128(4) 0.091(3) -0.031(3) -0.038(3) 0.023(3)
C5 0.122(3) 0.110(3) 0.071(2) -0.014(2) -0.023(2) 0.036(3)
C6 0.134(4) 0.139(4) 0.088(3) -0.022(3) -0.035(3) 0.047(3)
C7 0.142(4) 0.121(4) 0.081(3) -0.023(2) -0.034(3) 0.032(3)
C8 0.112(3) 0.110(3) 0.073(2) -0.009(2) -0.024(2) 0.028(2)
C9 0.123(3) 0.123(3) 0.081(3) -0.023(3) -0.023(3) 0.049(4)
C10 0.110(3) 0.110(3) 0.066(2) -0.022(2) -0.019(2) 0.016(2)
C11 0.095(2) 0.095(2) 0.064(3) -0.0116(19) -0.0116(19) 0.015(3)
C12 0.087(2) 0.087(2) 0.083(4) -0.017(2) -0.017(2) -0.003(3)
O1 0.112(2) 0.131(2) 0.0762(16) -0.0023(16) -0.0217(15) 0.0142(16)
O2 0.111(2) 0.114(2) 0.0838(17) -0.0015(16) -0.0187(15) 0.0141(16)
O3 0.1061(18) 0.1075(18) 0.0628(13) -0.0132(14) -0.0061(13) 0.0135(13)
O1W 0.200(7) 0.156(5) 0.052(3) 0.000 0.000 0.000
O2W 0.204(5) 0.133(4) 0.160(4) -0.005(3) 0.000 0.000

loop_
_atom_type_symbol
_atom_type_description
_atom_type_scat_dispersion_real
_atom_type_scat_dispersion_imag
_atom_type_scat_source
C C 0.0181 0.0091 'International Tables Vol C Tables 4.2.6.8 and 6.1.1.4'
H H 0.0000 0.0000 'International Tables Vol C Tables 4.2.6.8 and 6.1.1.4'
N N 0.0311 0.0180 'International Tables Vol C Tables 4.2.6.8 and 6.1.1.4'
O O 0.0492 0.0322 'International Tables Vol C Tables 4.2.6.8 and 6.1.1.4'
Cu Cu -1.9646 0.5888 'International Tables Vol C Tables 4.2.6.8 and 6.1.1.4'

loop_
_geom_angle_atom_site_label_1
_geom_angle_atom_site_label_2
_geom_angle_atom_site_label_3
_geom_angle
_geom_angle_site_symmetry_1
_geom_angle_site_symmetry_3
O2 Cu1 O2 88.96(16) . 22_655
O2 Cu1 O1 169.24(13) . 17_676
O2 Cu1 O1 90.27(11) 22_655 17_676
O2 Cu1 O1 90.27(11) . 6_576
O2 Cu1 O1 169.24(13) 22_655 6_576
O1 Cu1 O1 88.49(16) 17_676 6_576
O2 Cu1 O2W 94.27(14) . .
O2 Cu1 O2W 94.27(14) 22_655 .
O1 Cu1 O2W 96.49(14) 17_676 .
O1 Cu1 O2W 96.49(14) 6_576 .
O2 Cu1 Cu1 85.13(9) . 17_676
O2 Cu1 Cu1 85.13(9) 22_655 17_676
O1 Cu1 Cu1 84.10(9) 17_676 17_676
O1 Cu1 Cu1 84.10(10) 6_576 17_676
O2W Cu1 Cu1 179.16(15) . 17_676
O3 Cu2 O3 168.19(13) 22_755 29_565
O3 Cu2 O3 89.63(15) 22_755 10_664
O3 Cu2 O3 89.16(15) 29_565 10_664
O3 Cu2 O3 89.16(15) 22_755 .
O3 Cu2 O3 89.63(15) 29_565 .
O3 Cu2 O3 168.19(13) 10_664 .
O3 Cu2 O1W 95.90(7) 22_755 .
O3 Cu2 O1W 95.90(7) 29_565 .
O3 Cu2 O1W 95.90(7) 10_664 .
O3 Cu2 O1W 95.91(7) . .
O3 Cu2 Cu2 84.10(7) 22_755 27_576
O3 Cu2 Cu2 84.10(7) 29_565 27_576
O3 Cu2 Cu2 84.10(7) 10_664 27_576
O3 Cu2 Cu2 84.09(7) . 27_576
O1W Cu2 Cu2 180.0 . 27_576
O2 C1 O1 128.3(4) . .
O2 C1 C2 117.7(4) . .
O1 C1 C2 114.0(4) . .
C3 C2 C7 120.4(4) . .
C3 C2 C1 119.1(4) . .
C7 C2 C1 120.6(4) . .
C2 C3 C4 118.7(4) . .
C2 C3 H3A 120.6 . .
C4 C3 H3A 120.6 . .
C5 C4 C3 123.6(4) . .
C5 C4 H4A 118.2 . .
C3 C4 H4A 118.2 . .
C4 C5 C6 116.5(4) . .
C4 C5 C8 122.6(4) . .
C6 C5 C8 120.9(4) . .
C7 C6 C5 120.9(4) . .
C7 C6 H6A 119.6 . .
C5 C6 H6A 119.6 . .
C2 C7 C6 119.9(4) . .
C2 C7 H7A 120.1 . .
C6 C7 H7A 120.1 . .
C10 C8 C9 118.9(3) . .
C10 C8 C5 121.1(3) . .
C9 C8 C5 120.0(3) . .
C8 C9 C8 121.0(5) 16_665 .
C8 C9 H9A 119.5 16_665 .
C8 C9 H9A 119.5 . .
C8 C10 C11 120.8(3) . .
C8 C10 H10A 119.6 . .
C11 C10 H10A 119.6 . .
C10 C11 C10 119.7(5) . 16_665
C10 C11 C12 120.2(2) . .
C10 C11 C12 120.2(2) 16_665 .
O3 C12 O3 127.3(5) . 16_665
O3 C12 C11 116.3(2) . .
O3 C12 C11 116.3(2) 16_665 .
C1 O1 Cu1 120.7(3) . 17_676
C1 O2 Cu1 121.6(3) . .
C12 O3 Cu2 122.2(3) . .
Cu2 O1W H1WA 109.5 . .
Cu1 O2W H2WA 108.4 . .

loop_
_geom_bond_atom_site_label_1
_geom_bond_atom_site_label_2
_geom_bond_distance
_geom_bond_site_symmetry_2
Cu1 O2 1.946(3) .
Cu1 O2 1.946(3) 22_655
Cu1 O1 1.972(3) 17_676
Cu1 O1 1.972(3) 6_576
Cu1 O2W 2.128(5) .
Cu1 Cu1 2.6185(14) 17_676
Cu2 O3 1.946(2) 22_755
Cu2 O3 1.946(2) 29_565
Cu2 O3 1.946(2) 10_664
Cu2 O3 1.946(2) .
Cu2 O1W 2.159(4) .
Cu2 Cu2 2.6352(15) 27_576
C1 O2 1.234(5) .
C1 O1 1.267(5) .
C1 C2 1.543(5) .
C2 C3 1.355(5) .
C2 C7 1.376(6) .
C3 C4 1.383(5) .
C3 H3A 0.9300 .
C4 C5 1.363(6) .
C4 H4A 0.9300 .
C5 C6 1.394(6) .
C5 C8 1.488(5) .
C6 C7 1.388(5) .
C6 H6A 0.9300 .
C7 H7A 0.9300 .
C8 C10 1.365(5) .
C8 C9 1.395(4) .
C9 C8 1.395(4) 16_665
C9 H9A 0.9300 .
C10 C11 1.388(4) .
C10 H10A 0.9300 .
C11 C10 1.388(4) 16_665
C11 C12 1.536(7) .
C12 O3 1.247(3) .
C12 O3 1.247(3) 16_665
O1 Cu1 1.972(3) 17_676
O1W H1WA 0.8501 .
O2W H2WA 0.8499 .

loop_
_platon_squeeze_void_nr
_platon_squeeze_void_average_x
_platon_squeeze_void_average_y
_platon_squeeze_void_average_z
_platon_squeeze_void_volume
_platon_squeeze_void_count_electrons
_platon_squeeze_void_content
1 -0.066 0.229 0.054 17634 3141 ' '
